data_1575017
loop_
_publ_author_name
'Hoffman, Aleksander'
'Zychowicz, Mikolaj'
'Wang, Junhao'
'Matsuura, Keisuke'
'Kagawa, Fumitaka'
'Rzepiela, Jan'
'Heczko, Michal'
'Ba\'s, Sebastian'
'Tokoro, Hiroko'
'Ohkoshi, Shin-ichi'
'Chorazy, Szymon'

_publ_section_title
;
 Photoluminescent, dielectric, and magnetic responsivity to the humidity
 variation in SHG-active pyroelectric manganese(ii)-based molecular
 material
;
_journal_issue 20
_journal_name_full 'Chemical Science'
_journal_page_first 8979
_journal_page_last 8997
_journal_paper_doi 10.1039/D5SC00404G
_journal_volume 16
_journal_year 2025
_chemical_absolute_configuration ad
_chemical_formula_moiety 'C78 H72 Mn O6 P6, Cl4 Mn'
_chemical_formula_sum 'C78 H72 Cl4 Mn2 O6 P6'
_chemical_formula_weight 1542.85
_space_group_IT_number 9
_space_group_name_Hall 'C -2yc'
_space_group_name_H-M_alt 'C 1 c 1'
_symmetry_cell_setting monoclinic
_symmetry_Int_Tables_number 9
_symmetry_space_group_name_Hall 'C -2yc'
_symmetry_space_group_name_H-M 'C 1 c 1'
_atom_sites_solution_hydrogens geom
_audit_conform_dict_location ftp://ftp.iucr.org/pub/cif_core.dic
_audit_conform_dict_name cif_core.dic
_audit_conform_dict_version 2.4.5
_audit_creation_date 2022-12-06T17:10:38-00:00
_audit_creation_method 'WinGX routine CIF_UPDATE'
_audit_update_record
;
2024-01-24 deposited with the CCDC.	2025-04-15 downloaded from the CCDC.
;
_cell_angle_alpha 90
_cell_angle_beta 99.877(2)
_cell_angle_gamma 90
_cell_formula_units_Z 4
_cell_length_a 11.4017(7)
_cell_length_b 27.3917(17)
_cell_length_c 25.2074(16)
_cell_measurement_reflns_used 42207
_cell_measurement_temperature 330(2)
_cell_measurement_theta_max 25.026
_cell_measurement_theta_min 2.214
_cell_measurement_wavelength 0.71073
_cell_volume 7755.9(8)
_computing_molecular_graphics 'Ortep for Windows (Farrugia, 2012)'
_computing_publication_material 'WinGX publication routines (Farrugia, 2012)'
_computing_structure_refinement 'SHELXL-2018/3 (Sheldrick, 2018)'
_computing_structure_solution 'SHELXT 2018/2 (Sheldrick, 2018)'
_diffrn_ambient_temperature 330(2)
_diffrn_measured_fraction_theta_full 0.997
_diffrn_measured_fraction_theta_max 0.997
_diffrn_measurement_device_type 'D8Quest Eco Photon50'
_diffrn_measurement_method \w
_diffrn_radiation_monochromator graphite
_diffrn_radiation_probe x-ray
_diffrn_radiation_type MoK\a
_diffrn_radiation_wavelength 0.71073
_diffrn_reflns_av_R_equivalents 0.0306
_diffrn_reflns_av_unetI/netI 0.0376
_diffrn_reflns_Laue_measured_fraction_full 0.997
_diffrn_reflns_Laue_measured_fraction_max 0.997
_diffrn_reflns_limit_h_max 13
_diffrn_reflns_limit_h_min -13
_diffrn_reflns_limit_k_max 32
_diffrn_reflns_limit_k_min -32
_diffrn_reflns_limit_l_max 29
_diffrn_reflns_limit_l_min -29
_diffrn_reflns_number 42207
_diffrn_reflns_point_group_measured_fraction_full 0.989
_diffrn_reflns_point_group_measured_fraction_max 0.989
_diffrn_reflns_theta_full 25.026
_diffrn_reflns_theta_max 25.026
_diffrn_reflns_theta_min 2.214
_diffrn_standards_interval_count 0
_diffrn_standards_interval_time 0
_diffrn_standards_number 0
_exptl_absorpt_coefficient_mu 0.637
_exptl_absorpt_correction_T_max 0.7453
_exptl_absorpt_correction_T_min 0.6640
_exptl_absorpt_correction_type multi-scan
_exptl_absorpt_process_details 'SADABS-2016/2 (Bruker,2016/2)'
_exptl_crystal_colour colorless
_exptl_crystal_density_diffrn 1.321
_exptl_crystal_density_method 'not measured'
_exptl_crystal_description block
_exptl_crystal_F_000 3184
_exptl_crystal_preparation 'Magnetic properties,Luminescent'
_exptl_crystal_size_max 0.45
_exptl_crystal_size_mid 0.24
_exptl_crystal_size_min 0.09
_refine_diff_density_max 0.671
_refine_diff_density_min -0.302
_refine_diff_density_rms 0.058
_refine_ls_abs_structure_details
;
 Flack x determined using 5778 quotients [(I+)-(I-)]/[(I+)+(I-)]
 (Parsons, Flack and Wagner, Acta Cryst. B69 (2013) 249-259).
;
_refine_ls_abs_structure_Flack 0.063(5)
_refine_ls_extinction_method none
_refine_ls_goodness_of_fit_ref 1.057
_refine_ls_hydrogen_treatment constr
_refine_ls_matrix_type full
_refine_ls_number_constraints 0
_refine_ls_number_parameters 865
_refine_ls_number_reflns 13554
_refine_ls_number_restraints 2
_refine_ls_restrained_S_all 1.057
_refine_ls_R_factor_all 0.0465
_refine_ls_R_factor_gt 0.0435
_refine_ls_shift/su_max 0.001
_refine_ls_shift/su_mean 0
_refine_ls_structure_factor_coef Fsqd
_refine_ls_weighting_details 'w=1/[\s^2^(Fo^2^)+(0.0561P)^2^+10.7383P] where P=(Fo^2^+2Fc^2^)/3'
_refine_ls_weighting_scheme calc
_refine_ls_wR_factor_gt 0.1099
_refine_ls_wR_factor_ref 0.1116
_reflns_Friedel_coverage 0.981
_reflns_Friedel_fraction_full 0.98
_reflns_Friedel_fraction_max 0.98
_reflns_number_gt 12789
_reflns_number_total 13554
_reflns_threshold_expression 'I > 2\s(I)'
_cod_data_source_file d5sc00404g2.cif
_cod_data_source_block compound_1_330K
_cod_original_sg_symbol_H-M 'C c'
_cod_database_code 1575017
_shelx_shelxl_version_number 2018/3

loop_
_symmetry_equiv_pos_as_xyz
'x, y, z'
'x, -y, z+1/2'
'x+1/2, y+1/2, z'
'x+1/2, -y+1/2, z+1/2'

loop_
_atom_site_label
_atom_site_type_symbol
_atom_site_fract_x
_atom_site_fract_y
_atom_site_fract_z
_atom_site_U_iso_or_equiv
_atom_site_adp_type
_atom_site_occupancy
_atom_site_site_symmetry_order
_atom_site_calc_flag
_atom_site_refinement_flags_posn
_atom_site_refinement_flags_adp
_atom_site_refinement_flags_occupancy
_atom_site_disorder_assembly
_atom_site_disorder_group
Mn1 Mn 0.45666(6) 0.63929(3) 0.52829(3) 0.02747(17) Uani 1 1 d . . . . .
Mn2 Mn 0.73639(9) 0.38109(4) 0.73548(4) 0.0494(2) Uani 1 1 d . . . . .
Cl1 Cl 0.6680(2) 0.30756(7) 0.76898(8) 0.0678(5) Uani 1 1 d . . . . .
P3 P 0.51993(12) 0.71185(5) 0.64421(5) 0.0319(3) Uani 1 1 d . . . . .
P1 P 0.64905(12) 0.68880(5) 0.44968(5) 0.0327(3) Uani 1 1 d . . . . .
P6 P 0.63962(12) 0.54000(5) 0.57445(6) 0.0364(3) Uani 1 1 d . . . . .
P2 P 0.40908(12) 0.65898(6) 0.39230(5) 0.0346(3) Uani 1 1 d . . . . .
Cl3 Cl 0.56813(18) 0.41010(8) 0.67542(9) 0.0736(6) Uani 1 1 d . . . . .
P5 P 0.37736(11) 0.52167(5) 0.54398(6) 0.0317(3) Uani 1 1 d . . . . .
Cl4 Cl 0.88363(18) 0.36514(8) 0.68201(9) 0.0691(5) Uani 1 1 d . . . . .
P4 P 0.27493(12) 0.71763(5) 0.58190(6) 0.0321(3) Uani 1 1 d . . . . .
Cl2 Cl 0.8096(3) 0.43216(10) 0.80796(9) 0.0924(7) Uani 1 1 d . . . . .
O3 O 0.5216(3) 0.66649(14) 0.61148(15) 0.0351(8) Uani 1 1 d . . . . .
O2 O 0.3764(3) 0.63992(15) 0.44349(15) 0.0389(9) Uani 1 1 d . . . . .
O1 O 0.5922(4) 0.68496(14) 0.49894(15) 0.0371(8) Uani 1 1 d . . . . .
O5 O 0.3485(3) 0.57518(13) 0.53865(15) 0.0355(8) Uani 1 1 d . . . . .
O4 O 0.3063(3) 0.68487(14) 0.53852(15) 0.0379(9) Uani 1 1 d . . . . .
O6 O 0.6047(3) 0.58540(13) 0.54253(16) 0.0382(9) Uani 1 1 d . . . . .
C28 C 0.4447(6) 0.7855(2) 0.5705(3) 0.0490(15) Uani 1 1 d . . . . .
H28A H 0.512009 0.804564 0.586852 0.074 Uiso 1 1 calc R U . . .
H28B H 0.467177 0.765183 0.54291 0.074 Uiso 1 1 calc R U . . .
H28C H 0.381435 0.806948 0.554916 0.074 Uiso 1 1 calc R U . . .
C10 C 0.6906(9) 0.7681(3) 0.3842(3) 0.074(2) Uani 1 1 d . . . . .
H10 H 0.705057 0.745417 0.358618 0.089 Uiso 1 1 calc R U . . .
C46 C 0.1802(7) 0.7084(3) 0.6762(3) 0.0586(18) Uani 1 1 d . . . . .
H46 H 0.171437 0.742162 0.675182 0.07 Uiso 1 1 calc R U . . .
C21 C 0.3698(5) 0.7222(2) 0.3800(3) 0.0453(14) Uani 1 1 d . . . . .
C27 C 0.4026(5) 0.7536(2) 0.6132(2) 0.0342(11) Uani 1 1 d . . . . .
H27 H 0.37901 0.774556 0.64106 0.041 Uiso 1 1 calc R U . . .
C9 C 0.6587(5) 0.7525(2) 0.4312(2) 0.0393(13) Uani 1 1 d . . . . .
C4 C 0.8498(6) 0.6511(2) 0.5115(3) 0.0512(16) Uani 1 1 d . . . . .
H4 H 0.809147 0.655728 0.540148 0.061 Uiso 1 1 calc R U . . .
C54 C 0.4834(6) 0.5330(3) 0.6482(3) 0.0508(15) Uani 1 1 d . . . . .
H54A H 0.41466 0.517253 0.657647 0.076 Uiso 1 1 calc R U . . .
H54B H 0.550643 0.527804 0.676227 0.076 Uiso 1 1 calc R U . . .
H54C H 0.468442 0.567436 0.643941 0.076 Uiso 1 1 calc R U . . .
C55 C 0.3941(5) 0.4950(2) 0.4803(2) 0.0422(14) Uani 1 1 d . . . . .
C42 C 0.2334(6) 0.6350(2) 0.6362(3) 0.0526(16) Uani 1 1 d . . . . .
H42 H 0.261791 0.618996 0.608395 0.063 Uiso 1 1 calc R U . . .
C68 C 0.7267(7) 0.4481(3) 0.5520(4) 0.071(2) Uani 1 1 d . . . . .
H68 H 0.69679 0.436319 0.5816 0.086 Uiso 1 1 calc R U . . .
C29 C 0.5005(5) 0.6990(3) 0.7121(2) 0.0447(14) Uani 1 1 d . . . . .
C53 C 0.5096(5) 0.51167(19) 0.5951(2) 0.0333(11) Uani 1 1 d . . . . .
H53 H 0.523628 0.476497 0.599568 0.04 Uiso 1 1 calc R U . . .
C2 C 0.6017(6) 0.5986(2) 0.4021(3) 0.0501(15) Uani 1 1 d . . . . .
H2A H 0.685656 0.59452 0.402936 0.075 Uiso 1 1 calc R U . . .
H2B H 0.581375 0.587538 0.435475 0.075 Uiso 1 1 calc R U . . .
H2C H 0.558617 0.57976 0.372935 0.075 Uiso 1 1 calc R U . . .
C56 C 0.3421(8) 0.5186(3) 0.4345(3) 0.067(2) Uani 1 1 d . . . . .
H56 H 0.302671 0.54807 0.436597 0.081 Uiso 1 1 calc R U . . .
C1 C 0.5687(5) 0.6529(2) 0.3937(2) 0.0341(11) Uani 1 1 d . . . . .
H1 H 0.589192 0.664411 0.359644 0.041 Uiso 1 1 calc R U . . .
C11 C 0.7015(10) 0.8173(4) 0.3746(4) 0.087(3) Uani 1 1 d . . . . .
H11 H 0.726909 0.827586 0.343314 0.104 Uiso 1 1 calc R U . . .
C35 C 0.6599(5) 0.7440(2) 0.6503(2) 0.0372(12) Uani 1 1 d . . . . .
C74 C 0.7678(7) 0.6008(3) 0.6483(4) 0.070(2) Uani 1 1 d . . . . .
H74 H 0.735544 0.62552 0.624923 0.084 Uiso 1 1 calc R U . . .
C45 C 0.1508(8) 0.6817(4) 0.7186(3) 0.077(2) Uani 1 1 d . . . . .
H45 H 0.123312 0.697581 0.746624 0.093 Uiso 1 1 calc R U . . .
C30 C 0.4602(7) 0.7334(3) 0.7451(3) 0.065(2) Uani 1 1 d . . . . .
H30 H 0.434992 0.763903 0.731472 0.079 Uiso 1 1 calc R U . . .
C47 C 0.1606(5) 0.7603(2) 0.5539(2) 0.0391(13) Uani 1 1 d . . . . .
C73 C 0.7424(5) 0.5532(3) 0.6355(3) 0.0522(17) Uani 1 1 d . . . . .
C72 C 0.7593(7) 0.5131(3) 0.4938(4) 0.066(2) Uani 1 1 d . . . . .
H72 H 0.751979 0.546026 0.484656 0.079 Uiso 1 1 calc R U . . .
C34 C 0.5319(7) 0.6534(3) 0.7324(3) 0.0593(18) Uani 1 1 d . . . . .
H34 H 0.555681 0.629434 0.710344 0.071 Uiso 1 1 calc R U . . .
C38 C 0.8800(7) 0.7882(3) 0.6583(4) 0.073(2) Uani 1 1 d . . . . .
H38 H 0.954973 0.802475 0.661599 0.087 Uiso 1 1 calc R U . . .
C67 C 0.7123(5) 0.4966(2) 0.5378(3) 0.0473(15) Uani 1 1 d . . . . .
C14 C 0.6408(7) 0.7869(3) 0.4690(3) 0.0622(19) Uani 1 1 d . . . . .
H14 H 0.622734 0.776739 0.501833 0.075 Uiso 1 1 calc R U . . .
C41 C 0.2233(5) 0.6840(2) 0.6350(2) 0.0403(13) Uani 1 1 d . . . . .
C3 C 0.7984(5) 0.6640(2) 0.4609(2) 0.0410(13) Uani 1 1 d . . . . .
C65 C 0.0622(8) 0.4866(4) 0.5856(5) 0.097(3) Uani 1 1 d . . . . .
H65 H -0.009924 0.502215 0.58628 0.117 Uiso 1 1 calc R U . . .
C66 C 0.1528(6) 0.5112(3) 0.5686(4) 0.067(2) Uani 1 1 d . . . . .
H66 H 0.142429 0.543623 0.557732 0.08 Uiso 1 1 calc R U . . .
C15 C 0.3325(5) 0.6252(3) 0.3352(2) 0.0459(15) Uani 1 1 d . . . . .
C44 C 0.1618(9) 0.6323(4) 0.7194(4) 0.078(2) Uani 1 1 d . . . . .
H44 H 0.141828 0.614723 0.748078 0.094 Uiso 1 1 calc R U . . .
C61 C 0.2603(5) 0.4881(2) 0.5676(2) 0.0388(13) Uani 1 1 d . . . . .
C23 C 0.2913(10) 0.7964(3) 0.4099(4) 0.089(3) Uani 1 1 d . . . . .
H23 H 0.259861 0.814001 0.435768 0.107 Uiso 1 1 calc R U . . .
C6 C 1.0232(7) 0.6247(3) 0.4789(5) 0.082(3) Uani 1 1 d . . . . .
H6 H 1.100252 0.61234 0.485051 0.098 Uiso 1 1 calc R U . . .
C70 C 0.8275(10) 0.4330(4) 0.4790(6) 0.108(4) Uani 1 1 d . . . . .
H70 H 0.864716 0.411303 0.45886 0.13 Uiso 1 1 calc R U . . .
C48 C 0.1370(6) 0.8026(2) 0.5806(3) 0.0515(16) Uani 1 1 d . . . . .
H48 H 0.183527 0.811027 0.613276 0.062 Uiso 1 1 calc R U . . .
C43 C 0.2025(9) 0.6080(3) 0.6781(4) 0.077(2) Uani 1 1 d . . . . .
H43 H 0.208852 0.574107 0.678436 0.092 Uiso 1 1 calc R U . . .
C49 C 0.0429(7) 0.8321(3) 0.5576(4) 0.065(2) Uani 1 1 d . . . . .
H49 H 0.025232 0.860188 0.575371 0.078 Uiso 1 1 calc R U . . .
C52 C 0.0929(6) 0.7484(2) 0.5047(3) 0.0509(15) Uani 1 1 d . . . . .
H52 H 0.109578 0.720397 0.486517 0.061 Uiso 1 1 calc R U . . .
C64 C 0.0772(8) 0.4385(4) 0.6020(4) 0.086(3) Uani 1 1 d . . . . .
H64 H 0.014307 0.42163 0.612553 0.103 Uiso 1 1 calc R U . . .
C22 C 0.3206(7) 0.7476(3) 0.4179(3) 0.0633(19) Uani 1 1 d . . . . .
H22 H 0.307045 0.731965 0.449024 0.076 Uiso 1 1 calc R U . . .
C16 C 0.3861(7) 0.6057(3) 0.2940(3) 0.0586(18) Uani 1 1 d . . . . .
H16 H 0.466942 0.610214 0.294095 0.07 Uiso 1 1 calc R U . . .
C37 C 0.8455(8) 0.7547(4) 0.6193(4) 0.084(3) Uani 1 1 d . . . . .
H37 H 0.896046 0.746654 0.595337 0.101 Uiso 1 1 calc R U . . .
C26 C 0.3892(9) 0.7447(4) 0.3336(4) 0.086(3) Uani 1 1 d . . . . .
H26 H 0.4209 0.727621 0.307434 0.103 Uiso 1 1 calc R U . . .
C69 C 0.7857(9) 0.4170(3) 0.5221(6) 0.107(4) Uani 1 1 d . . . . .
H69 H 0.796347 0.384434 0.5323 0.128 Uiso 1 1 calc R U . . .
C13 C 0.6495(9) 0.8367(3) 0.4585(4) 0.079(3) Uani 1 1 d . . . . .
H13 H 0.637722 0.859716 0.484179 0.095 Uiso 1 1 calc R U . . .
C36 C 0.7345(6) 0.7321(3) 0.6148(3) 0.0593(18) Uani 1 1 d . . . . .
H36 H 0.711118 0.709055 0.587963 0.071 Uiso 1 1 calc R U . . .
C40 C 0.6945(8) 0.7784(4) 0.6891(3) 0.080(3) Uani 1 1 d . . . . .
H40 H 0.644739 0.786818 0.713266 0.096 Uiso 1 1 calc R U . . .
C8 C 0.8598(7) 0.6578(4) 0.4185(3) 0.071(2) Uani 1 1 d . . . . .
H8 H 0.826697 0.667877 0.383933 0.085 Uiso 1 1 calc R U . . .
C7 C 0.9713(8) 0.6365(4) 0.4285(5) 0.088(3) Uani 1 1 d . . . . .
H7 H 1.011041 0.630185 0.399978 0.106 Uiso 1 1 calc R U . . .
C60 C 0.4506(8) 0.4510(3) 0.4759(3) 0.065(2) Uani 1 1 d . . . . .
H60 H 0.484393 0.433949 0.506675 0.078 Uiso 1 1 calc R U . . .
C50 C -0.0243(7) 0.8199(3) 0.5088(4) 0.075(3) Uani 1 1 d . . . . .
H50 H -0.086802 0.840076 0.493791 0.09 Uiso 1 1 calc R U . . .
C57 C 0.3488(11) 0.4980(3) 0.3849(3) 0.094(3) Uani 1 1 d . . . . .
H57 H 0.314812 0.514259 0.353615 0.113 Uiso 1 1 calc R U . . .
C20 C 0.2138(7) 0.6183(4) 0.3338(3) 0.085(3) Uani 1 1 d . . . . .
H20 H 0.177079 0.631443 0.360783 0.101 Uiso 1 1 calc R U . . .
C31 C 0.4576(9) 0.7222(4) 0.7983(3) 0.087(3) Uani 1 1 d . . . . .
H31 H 0.433442 0.745697 0.820812 0.105 Uiso 1 1 calc R U . . .
C5 C 0.9641(7) 0.6308(3) 0.5205(4) 0.074(2) Uani 1 1 d . . . . .
H5 H 0.999359 0.621451 0.555076 0.089 Uiso 1 1 calc R U . . .
C58 C 0.4036(12) 0.4549(4) 0.3810(4) 0.092(3) Uani 1 1 d . . . . .
H58 H 0.404607 0.440869 0.34745 0.111 Uiso 1 1 calc R U . . .
C32 C 0.4899(9) 0.6772(5) 0.8180(4) 0.095(3) Uani 1 1 d . . . . .
H32 H 0.485945 0.669679 0.853635 0.114 Uiso 1 1 calc R U . . .
C17 C 0.3177(9) 0.5798(4) 0.2536(3) 0.084(3) Uani 1 1 d . . . . .
H17 H 0.353172 0.566045 0.226534 0.101 Uiso 1 1 calc R U . . .
C62 C 0.2738(7) 0.4405(3) 0.5848(3) 0.062(2) Uani 1 1 d . . . . .
H62 H 0.345639 0.42453 0.58445 0.075 Uiso 1 1 calc R U . . .
C24 C 0.3095(10) 0.8181(4) 0.3636(6) 0.102(4) Uani 1 1 d . . . . .
H24 H 0.28678 0.850472 0.356883 0.122 Uiso 1 1 calc R U . . .
C33 C 0.5277(9) 0.6433(4) 0.7859(4) 0.086(3) Uani 1 1 d . . . . .
H33 H 0.551303 0.61271 0.799885 0.103 Uiso 1 1 calc R U . . .
C71 C 0.8161(10) 0.4827(4) 0.4635(5) 0.099(3) Uani 1 1 d . . . . .
H71 H 0.84603 0.494136 0.433765 0.119 Uiso 1 1 calc R U . . .
C12 C 0.6755(8) 0.8508(3) 0.4105(4) 0.076(2) Uani 1 1 d . . . . .
H12 H 0.675447 0.88387 0.401985 0.091 Uiso 1 1 calc R U . . .
C51 C -0.0015(7) 0.7793(3) 0.4825(4) 0.072(2) Uani 1 1 d . . . . .
H51 H -0.048064 0.77157 0.449564 0.087 Uiso 1 1 calc R U . . .
C75 C 0.8415(9) 0.6124(5) 0.6960(4) 0.096(3) Uani 1 1 d . . . . .
H75 H 0.858536 0.644999 0.704267 0.116 Uiso 1 1 calc R U . . .
C76 C 0.8887(9) 0.5780(6) 0.7303(5) 0.110(4) Uani 1 1 d . . . . .
H76 H 0.936499 0.586529 0.762669 0.132 Uiso 1 1 calc R U . . .
C78 C 0.7937(8) 0.5171(4) 0.6697(4) 0.101(4) Uani 1 1 d . . . . .
H78 H 0.779676 0.484459 0.66057 0.121 Uiso 1 1 calc R U . . .
C19 C 0.1471(9) 0.5916(5) 0.2921(4) 0.101(4) Uani 1 1 d . . . . .
H19 H 0.06651 0.586145 0.291907 0.121 Uiso 1 1 calc R U . . .
C63 C 0.1812(9) 0.4161(3) 0.6026(4) 0.082(3) Uani 1 1 d . . . . .
H63 H 0.191762 0.384154 0.615027 0.098 Uiso 1 1 calc R U . . .
C18 C 0.1989(9) 0.5738(4) 0.2525(3) 0.095(4) Uani 1 1 d . . . . .
H18 H 0.153353 0.557162 0.223925 0.113 Uiso 1 1 calc R U . . .
C59 C 0.4564(10) 0.4326(4) 0.4258(5) 0.092(3) Uani 1 1 d . . . . .
H59 H 0.498346 0.403885 0.423006 0.111 Uiso 1 1 calc R U . . .
C39 C 0.8067(10) 0.8009(4) 0.6921(4) 0.095(3) Uani 1 1 d . . . . .
H39 H 0.83004 0.824859 0.717848 0.114 Uiso 1 1 calc R U . . .
C77 C 0.8661(10) 0.5292(6) 0.7176(5) 0.128(6) Uani 1 1 d . . . . .
H77 H 0.899399 0.504837 0.741201 0.153 Uiso 1 1 calc R U . . .
C25 C 0.3600(13) 0.7933(5) 0.3271(5) 0.119(4) Uani 1 1 d . . . . .
H25 H 0.37563 0.80957 0.296642 0.142 Uiso 1 1 calc R U . . .

loop_
_atom_site_aniso_label
_atom_site_aniso_U_11
_atom_site_aniso_U_22
_atom_site_aniso_U_33
_atom_site_aniso_U_23
_atom_site_aniso_U_13
_atom_site_aniso_U_12
Mn1 0.0284(4) 0.0274(4) 0.0279(4) 0.0011(3) 0.0083(3) 0.0001(3)
Mn2 0.0549(6) 0.0522(6) 0.0442(5) 0.0060(4) 0.0175(4) 0.0029(5)
Cl1 0.0980(15) 0.0548(10) 0.0563(10) 0.0099(8) 0.0290(10) -0.0018(10)
P3 0.0304(7) 0.0372(7) 0.0282(7) -0.0023(6) 0.0054(5) 0.0015(6)
P1 0.0317(7) 0.0382(8) 0.0296(7) 0.0004(6) 0.0092(5) -0.0040(6)
P6 0.0287(7) 0.0321(7) 0.0490(8) 0.0072(6) 0.0085(6) 0.0015(6)
P2 0.0324(7) 0.0452(8) 0.0266(7) 0.0031(6) 0.0058(5) -0.0001(6)
Cl3 0.0641(11) 0.0680(12) 0.0876(14) 0.0302(11) 0.0104(10) 0.0120(9)
P5 0.0293(7) 0.0280(6) 0.0384(7) 0.0034(6) 0.0078(6) -0.0030(5)
Cl4 0.0646(11) 0.0751(12) 0.0759(12) -0.0119(10) 0.0353(10) -0.0058(10)
P4 0.0290(6) 0.0347(7) 0.0334(7) -0.0015(6) 0.0076(5) 0.0054(6)
Cl2 0.133(2) 0.0892(16) 0.0608(12) -0.0139(11) 0.0318(13) -0.0260(15)
O3 0.0317(19) 0.037(2) 0.036(2) -0.0010(16) 0.0042(15) 0.0026(16)
O2 0.040(2) 0.049(2) 0.029(2) 0.0015(17) 0.0093(16) -0.0001(18)
O1 0.044(2) 0.037(2) 0.033(2) -0.0021(16) 0.0120(17) -0.0098(17)
O5 0.0323(19) 0.035(2) 0.040(2) 0.0049(16) 0.0101(16) -0.0022(16)
O4 0.035(2) 0.045(2) 0.034(2) -0.0040(17) 0.0069(16) 0.0074(17)
O6 0.036(2) 0.031(2) 0.051(2) 0.0058(17) 0.0135(18) 0.0035(16)
C28 0.043(3) 0.047(4) 0.057(4) 0.010(3) 0.010(3) 0.002(3)
C10 0.110(7) 0.071(5) 0.044(4) 0.003(4) 0.023(4) -0.026(5)
C46 0.067(5) 0.055(4) 0.062(4) 0.002(3) 0.035(4) 0.013(3)
C21 0.039(3) 0.048(3) 0.048(4) 0.011(3) 0.005(3) 0.003(3)
C27 0.033(3) 0.036(3) 0.035(3) -0.005(2) 0.010(2) 0.002(2)
C9 0.034(3) 0.040(3) 0.044(3) 0.004(2) 0.006(2) -0.007(2)
C4 0.049(4) 0.051(4) 0.052(4) 0.003(3) 0.005(3) 0.000(3)
C54 0.043(3) 0.064(4) 0.045(3) 0.002(3) 0.008(3) -0.004(3)
C55 0.044(3) 0.044(3) 0.040(3) 0.001(3) 0.013(3) -0.013(3)
C42 0.052(4) 0.047(4) 0.063(4) 0.000(3) 0.023(3) 0.002(3)
C68 0.056(4) 0.042(4) 0.123(7) 0.009(4) 0.033(5) 0.009(3)
C29 0.039(3) 0.063(4) 0.032(3) 0.002(3) 0.005(2) 0.003(3)
C53 0.030(3) 0.031(3) 0.039(3) 0.006(2) 0.006(2) -0.002(2)
C2 0.045(3) 0.054(4) 0.051(4) -0.009(3) 0.008(3) 0.002(3)
C56 0.098(6) 0.057(4) 0.047(4) -0.001(3) 0.012(4) 0.002(4)
C1 0.031(3) 0.045(3) 0.028(3) -0.002(2) 0.012(2) -0.002(2)
C11 0.118(8) 0.082(6) 0.059(5) 0.026(5) 0.013(5) -0.032(6)
C35 0.033(3) 0.041(3) 0.036(3) 0.000(2) 0.002(2) 0.001(2)
C74 0.056(4) 0.074(5) 0.075(5) -0.003(4) 0.000(4) 0.001(4)
C45 0.085(6) 0.099(7) 0.059(5) 0.000(4) 0.045(4) 0.007(5)
C30 0.079(5) 0.079(5) 0.043(4) -0.002(4) 0.023(4) 0.025(4)
C47 0.026(3) 0.044(3) 0.047(3) 0.001(3) 0.008(2) 0.006(2)
C73 0.029(3) 0.064(4) 0.062(4) 0.013(3) 0.002(3) -0.014(3)
C72 0.065(5) 0.054(4) 0.086(6) 0.007(4) 0.032(4) 0.010(4)
C34 0.064(4) 0.063(4) 0.051(4) 0.009(3) 0.011(3) -0.003(4)
C38 0.052(4) 0.083(6) 0.081(6) -0.003(5) 0.007(4) -0.028(4)
C67 0.038(3) 0.035(3) 0.073(4) 0.006(3) 0.022(3) 0.002(3)
C14 0.073(5) 0.051(4) 0.071(5) -0.005(3) 0.038(4) -0.002(4)
C41 0.029(3) 0.056(4) 0.036(3) -0.001(3) 0.008(2) 0.002(3)
C3 0.035(3) 0.044(3) 0.045(3) -0.005(3) 0.010(2) -0.003(2)
C65 0.042(4) 0.107(8) 0.150(10) 0.016(7) 0.038(5) -0.008(5)
C66 0.043(4) 0.058(4) 0.100(6) 0.019(4) 0.016(4) 0.002(3)
C15 0.042(3) 0.065(4) 0.029(3) 0.001(3) 0.002(2) -0.006(3)
C44 0.085(6) 0.094(7) 0.064(5) 0.017(5) 0.038(5) 0.000(5)
C61 0.035(3) 0.040(3) 0.041(3) 0.005(2) 0.004(2) -0.009(2)
C23 0.104(7) 0.061(5) 0.104(8) 0.006(5) 0.025(6) 0.026(5)
C6 0.038(4) 0.069(5) 0.134(9) -0.008(5) 0.008(5) 0.011(4)
C70 0.107(8) 0.069(6) 0.166(11) -0.024(7) 0.073(8) 0.027(6)
C48 0.045(3) 0.047(4) 0.064(4) -0.001(3) 0.012(3) 0.007(3)
C43 0.087(6) 0.061(5) 0.089(6) 0.009(4) 0.033(5) -0.003(4)
C49 0.052(4) 0.045(4) 0.098(6) 0.007(4) 0.017(4) 0.022(3)
C52 0.052(4) 0.046(4) 0.052(4) 0.003(3) 0.000(3) 0.004(3)
C64 0.056(5) 0.112(8) 0.092(6) 0.028(6) 0.018(4) -0.035(5)
C22 0.067(5) 0.057(4) 0.068(5) 0.004(4) 0.016(4) 0.018(4)
C16 0.059(4) 0.081(5) 0.037(3) -0.009(3) 0.012(3) -0.016(4)
C37 0.060(5) 0.104(7) 0.098(7) -0.024(6) 0.039(5) -0.029(5)
C26 0.109(7) 0.087(6) 0.065(5) 0.035(5) 0.025(5) 0.025(6)
C69 0.085(7) 0.047(5) 0.200(13) 0.008(6) 0.059(8) 0.024(5)
C13 0.095(6) 0.047(4) 0.103(7) -0.012(4) 0.042(6) 0.001(4)
C36 0.048(4) 0.070(5) 0.062(4) -0.021(4) 0.018(3) -0.019(3)
C40 0.075(5) 0.102(7) 0.066(5) -0.044(5) 0.024(4) -0.033(5)
C8 0.045(4) 0.115(7) 0.056(4) -0.017(4) 0.017(3) 0.006(4)
C7 0.056(5) 0.116(8) 0.099(7) -0.034(6) 0.034(5) -0.006(5)
C60 0.077(5) 0.049(4) 0.069(5) -0.015(4) 0.017(4) 0.002(4)
C50 0.041(4) 0.057(5) 0.123(8) 0.024(5) 0.002(4) 0.015(3)
C57 0.173(11) 0.065(6) 0.043(4) -0.004(4) 0.015(5) -0.022(6)
C20 0.048(4) 0.144(9) 0.061(5) -0.021(5) 0.008(4) -0.014(5)
C31 0.099(7) 0.125(9) 0.043(4) 0.001(5) 0.025(4) 0.028(6)
C5 0.051(4) 0.067(5) 0.098(7) 0.015(5) -0.006(4) 0.005(4)
C58 0.150(10) 0.074(6) 0.063(6) -0.017(5) 0.044(6) -0.017(6)
C32 0.096(7) 0.151(11) 0.044(5) 0.028(6) 0.025(5) 0.006(7)
C17 0.103(7) 0.117(8) 0.034(4) -0.016(4) 0.013(4) -0.025(6)
C62 0.049(4) 0.051(4) 0.086(5) 0.022(4) 0.008(4) -0.011(3)
C24 0.097(7) 0.050(5) 0.155(11) 0.028(6) 0.010(7) 0.020(5)
C33 0.094(7) 0.098(7) 0.067(6) 0.036(5) 0.014(5) -0.008(6)
C71 0.107(8) 0.101(8) 0.103(8) -0.007(6) 0.059(7) 0.018(6)
C12 0.076(5) 0.044(4) 0.104(7) 0.018(4) 0.007(5) -0.002(4)
C51 0.048(4) 0.073(6) 0.088(6) 0.018(5) -0.014(4) -0.005(4)
C75 0.082(7) 0.116(9) 0.080(7) -0.015(6) -0.016(5) -0.016(6)
C76 0.069(6) 0.164(13) 0.086(7) 0.012(8) -0.020(5) -0.033(7)
C78 0.065(5) 0.104(7) 0.118(8) 0.060(7) -0.029(5) -0.034(5)
C19 0.062(5) 0.164(11) 0.075(6) -0.023(6) 0.004(5) -0.046(6)
C63 0.074(6) 0.079(6) 0.086(6) 0.042(5) -0.003(4) -0.036(5)
C18 0.100(7) 0.138(9) 0.040(4) -0.009(5) -0.004(4) -0.059(7)
C59 0.115(8) 0.067(6) 0.103(8) -0.037(6) 0.041(6) -0.002(5)
C39 0.105(8) 0.096(7) 0.077(6) -0.031(5) -0.005(6) -0.053(6)
C77 0.080(7) 0.182(14) 0.102(8) 0.085(9) -0.039(6) -0.053(8)
C25 0.142(11) 0.102(9) 0.115(9) 0.069(8) 0.031(8) 0.019(8)

loop_
_atom_type_symbol
_atom_type_description
_atom_type_scat_dispersion_real
_atom_type_scat_dispersion_imag
_atom_type_scat_source
C C 0.0033 0.0016 'International Tables Vol C Tables 4.2.6.8 and 6.1.1.4'
H H 0 0 'International Tables Vol C Tables 4.2.6.8 and 6.1.1.4'
Cl Cl 0.1484 0.1585 'International Tables Vol C Tables 4.2.6.8 and 6.1.1.4'
Mn Mn 0.3368 0.7283 'International Tables Vol C Tables 4.2.6.8 and 6.1.1.4'
O O 0.0106 0.006 'International Tables Vol C Tables 4.2.6.8 and 6.1.1.4'
P P 0.1023 0.0942 'International Tables Vol C Tables 4.2.6.8 and 6.1.1.4'

loop_
_geom_angle_atom_site_label_1
_geom_angle_atom_site_label_2
_geom_angle_atom_site_label_3
_geom_angle
_geom_angle_site_symmetry_1
_geom_angle_site_symmetry_3
_geom_angle_publ_flag
O4 Mn1 O2 84.53(15) . . ?
O4 Mn1 O5 88.55(15) . . ?
O2 Mn1 O5 88.45(15) . . ?
O4 Mn1 O1 109.01(15) . . ?
O2 Mn1 O1 82.38(15) . . ?
O5 Mn1 O1 159.17(14) . . ?
O4 Mn1 O6 162.72(14) . . ?
O2 Mn1 O6 110.08(15) . . ?
O5 Mn1 O6 82.85(14) . . ?
O1 Mn1 O6 82.82(15) . . ?
O4 Mn1 O3 80.65(14) . . ?
O2 Mn1 O3 159.60(15) . . ?
O5 Mn1 O3 105.01(14) . . ?
O1 Mn1 O3 89.27(14) . . ?
O6 Mn1 O3 87.12(14) . . ?
Cl2 Mn2 Cl4 111.25(10) . . ?
Cl2 Mn2 Cl1 109.00(9) . . ?
Cl4 Mn2 Cl1 110.81(8) . . ?
Cl2 Mn2 Cl3 116.12(11) . . ?
Cl4 Mn2 Cl3 105.90(9) . . ?
Cl1 Mn2 Cl3 103.48(9) . . ?
O3 P3 C29 112.3(3) . . ?
O3 P3 C35 111.0(2) . . ?
C29 P3 C35 105.4(3) . . ?
O3 P3 C27 111.2(2) . . ?
C29 P3 C27 109.2(3) . . ?
C35 P3 C27 107.5(3) . . ?
O1 P1 C3 111.9(3) . . ?
O1 P1 C9 109.5(3) . . ?
C3 P1 C9 107.7(3) . . ?
O1 P1 C1 111.7(2) . . ?
C3 P1 C1 104.6(3) . . ?
C9 P1 C1 111.2(3) . . ?
O6 P6 C67 112.2(3) . . ?
O6 P6 C73 111.5(3) . . ?
C67 P6 C73 106.4(3) . . ?
O6 P6 C53 110.6(2) . . ?
C67 P6 C53 109.6(3) . . ?
C73 P6 C53 106.4(3) . . ?
O2 P2 C21 113.1(3) . . ?
O2 P2 C15 110.6(3) . . ?
C21 P2 C15 106.5(3) . . ?
O2 P2 C1 110.3(2) . . ?
C21 P2 C1 108.0(3) . . ?
C15 P2 C1 108.3(3) . . ?
O5 P5 C55 111.7(3) . . ?
O5 P5 C61 111.3(2) . . ?
C55 P5 C61 106.5(3) . . ?
O5 P5 C53 110.5(2) . . ?
C55 P5 C53 111.5(3) . . ?
C61 P5 C53 105.0(3) . . ?
O4 P4 C47 110.4(3) . . ?
O4 P4 C41 112.5(3) . . ?
C47 P4 C41 108.4(3) . . ?
O4 P4 C27 111.4(2) . . ?
C47 P4 C27 106.8(3) . . ?
C41 P4 C27 107.1(3) . . ?
P3 O3 Mn1 139.9(2) . . ?
P2 O2 Mn1 136.4(2) . . ?
P1 O1 Mn1 137.9(2) . . ?
P5 O5 Mn1 132.4(2) . . ?
P4 O4 Mn1 136.1(2) . . ?
P6 O6 Mn1 139.7(2) . . ?
C9 C10 C11 120.2(8) . . ?
C45 C46 C41 119.0(7) . . ?
C26 C21 C22 120.5(7) . . ?
C26 C21 P2 120.3(6) . . ?
C22 C21 P2 119.1(5) . . ?
C28 C27 P4 109.3(4) . . ?
C28 C27 P3 111.4(4) . . ?
P4 C27 P3 108.5(3) . . ?
C10 C9 C14 118.6(7) . . ?
C10 C9 P1 124.1(6) . . ?
C14 C9 P1 117.2(5) . . ?
C3 C4 C5 119.7(7) . . ?
C56 C55 C60 119.1(7) . . ?
C56 C55 P5 117.7(5) . . ?
C60 C55 P5 123.2(5) . . ?
C41 C42 C43 121.2(7) . . ?
C67 C68 C69 119.9(9) . . ?
C34 C29 C30 119.1(6) . . ?
C34 C29 P3 117.7(5) . . ?
C30 C29 P3 123.2(6) . . ?
C54 C53 P6 112.0(4) . . ?
C54 C53 P5 107.2(4) . . ?
P6 C53 P5 110.3(3) . . ?
C55 C56 C57 119.2(8) . . ?
C2 C1 P2 108.1(4) . . ?
C2 C1 P1 109.6(4) . . ?
P2 C1 P1 109.4(3) . . ?
C12 C11 C10 120.5(8) . . ?
C40 C35 C36 119.7(6) . . ?
C40 C35 P3 122.7(5) . . ?
C36 C35 P3 117.6(5) . . ?
C73 C74 C75 119.9(9) . . ?
C44 C45 C46 120.3(8) . . ?
C31 C30 C29 119.8(8) . . ?
C52 C47 C48 120.4(6) . . ?
C52 C47 P4 117.0(5) . . ?
C48 C47 P4 122.6(5) . . ?
C74 C73 C78 119.3(8) . . ?
C74 C73 P6 118.3(6) . . ?
C78 C73 P6 122.3(7) . . ?
C71 C72 C67 122.1(8) . . ?
C29 C34 C33 119.6(8) . . ?
C39 C38 C37 120.2(8) . . ?
C68 C67 C72 118.5(7) . . ?
C68 C67 P6 123.3(6) . . ?
C72 C67 P6 118.1(5) . . ?
C9 C14 C13 120.9(7) . . ?
C42 C41 C46 120.0(6) . . ?
C42 C41 P4 119.2(5) . . ?
C46 C41 P4 120.6(5) . . ?
C4 C3 C8 120.1(6) . . ?
C4 C3 P1 119.1(5) . . ?
C8 C3 P1 120.8(5) . . ?
C66 C65 C64 120.3(8) . . ?
C65 C66 C61 120.0(8) . . ?
C20 C15 C16 119.1(7) . . ?
C20 C15 P2 115.7(6) . . ?
C16 C15 P2 125.1(5) . . ?
C45 C44 C43 120.8(8) . . ?
C62 C61 C66 118.7(6) . . ?
C62 C61 P5 122.6(5) . . ?
C66 C61 P5 118.7(5) . . ?
C24 C23 C22 118.6(9) . . ?
C7 C6 C5 120.5(8) . . ?
C69 C70 C71 120.8(9) . . ?
C49 C48 C47 118.9(7) . . ?
C44 C43 C42 118.6(8) . . ?
C50 C49 C48 120.3(7) . . ?
C47 C52 C51 119.1(7) . . ?
C63 C64 C65 120.5(7) . . ?
C21 C22 C23 120.3(8) . . ?
C17 C16 C15 119.0(7) . . ?
C38 C37 C36 120.5(8) . . ?
C21 C26 C25 117.7(10) . . ?
C70 C69 C68 121.0(9) . . ?
C12 C13 C14 118.9(8) . . ?
C35 C36 C37 119.6(7) . . ?
C35 C40 C39 119.2(8) . . ?
C7 C8 C3 118.8(8) . . ?
C6 C7 C8 121.1(9) . . ?
C59 C60 C55 119.4(9) . . ?
C51 C50 C49 121.2(7) . . ?
C58 C57 C56 121.4(9) . . ?
C15 C20 C19 120.2(9) . . ?
C32 C31 C30 120.5(9) . . ?
C6 C5 C4 119.8(8) . . ?
C59 C58 C57 119.1(9) . . ?
C33 C32 C31 120.1(8) . . ?
C18 C17 C16 121.1(9) . . ?
C61 C62 C63 120.6(8) . . ?
C25 C24 C23 120.8(9) . . ?
C32 C33 C34 120.9(9) . . ?
C72 C71 C70 117.6(10) . . ?
C13 C12 C11 120.6(8) . . ?
C50 C51 C52 120.1(8) . . ?
C76 C75 C74 121.5(11) . . ?
C75 C76 C77 119.6(10) . . ?
C73 C78 C77 120.1(11) . . ?
C18 C19 C20 120.1(9) . . ?
C64 C63 C62 119.9(8) . . ?
C19 C18 C17 120.4(8) . . ?
C58 C59 C60 121.8(9) . . ?
C38 C39 C40 120.9(8) . . ?
C78 C77 C76 119.5(10) . . ?
C24 C25 C26 121.9(10) . . ?

loop_
_geom_bond_atom_site_label_1
_geom_bond_atom_site_label_2
_geom_bond_distance
_geom_bond_site_symmetry_2
_geom_bond_publ_flag
Mn1 O4 2.172(4) . ?
Mn1 O2 2.176(4) . ?
Mn1 O5 2.187(4) . ?
Mn1 O1 2.212(4) . ?
Mn1 O6 2.224(4) . ?
Mn1 O3 2.229(4) . ?
Mn2 Cl2 2.339(3) . ?
Mn2 Cl4 2.367(2) . ?
Mn2 Cl1 2.367(2) . ?
Mn2 Cl3 2.368(2) . ?
P3 O3 1.493(4) . ?
P3 C29 1.797(6) . ?
P3 C35 1.807(6) . ?
P3 C27 1.831(6) . ?
P1 O1 1.499(4) . ?
P1 C3 1.810(6) . ?
P1 C9 1.814(6) . ?
P1 C1 1.830(5) . ?
P6 O6 1.498(4) . ?
P6 C67 1.794(7) . ?
P6 C73 1.804(7) . ?
P6 C53 1.826(5) . ?
P2 O2 1.497(4) . ?
P2 C21 1.802(6) . ?
P2 C15 1.805(6) . ?
P2 C1 1.822(5) . ?
P5 O5 1.503(4) . ?
P5 C55 1.802(6) . ?
P5 C61 1.803(6) . ?
P5 C53 1.829(5) . ?
P4 O4 1.504(4) . ?
P4 C47 1.803(6) . ?
P4 C41 1.804(6) . ?
P4 C27 1.822(6) . ?
C28 C27 1.525(8) . ?
C10 C9 1.365(9) . ?
C10 C11 1.379(12) . ?
C46 C45 1.384(11) . ?
C46 C41 1.393(9) . ?
C21 C26 1.375(10) . ?
C21 C22 1.377(10) . ?
C9 C14 1.379(9) . ?
C4 C3 1.358(9) . ?
C4 C5 1.400(11) . ?
C54 C53 1.537(9) . ?
C55 C56 1.366(10) . ?
C55 C60 1.380(10) . ?
C42 C41 1.348(9) . ?
C42 C43 1.384(11) . ?
C68 C67 1.378(9) . ?
C68 C69 1.386(13) . ?
C29 C34 1.375(10) . ?
C29 C30 1.386(10) . ?
C2 C1 1.541(9) . ?
C56 C57 1.387(11) . ?
C11 C12 1.358(14) . ?
C35 C40 1.365(10) . ?
C35 C36 1.376(9) . ?
C74 C73 1.364(11) . ?
C74 C75 1.380(12) . ?
C45 C44 1.357(13) . ?
C30 C31 1.381(11) . ?
C47 C52 1.382(9) . ?
C47 C48 1.389(9) . ?
C73 C78 1.375(11) . ?
C72 C71 1.368(12) . ?
C72 C67 1.387(10) . ?
C34 C33 1.385(11) . ?
C38 C39 1.337(14) . ?
C38 C37 1.353(13) . ?
C14 C13 1.396(11) . ?
C3 C8 1.384(9) . ?
C65 C66 1.363(11) . ?
C65 C64 1.382(14) . ?
C66 C61 1.384(10) . ?
C15 C20 1.362(10) . ?
C15 C16 1.397(9) . ?
C44 C43 1.382(13) . ?
C61 C62 1.374(9) . ?
C23 C24 1.358(15) . ?
C23 C22 1.384(12) . ?
C6 C7 1.344(15) . ?
C6 C5 1.352(14) . ?
C70 C69 1.335(16) . ?
C70 C71 1.414(16) . ?
C48 C49 1.387(10) . ?
C49 C50 1.374(13) . ?
C52 C51 1.407(10) . ?
C64 C63 1.332(14) . ?
C16 C17 1.370(11) . ?
C37 C36 1.396(10) . ?
C26 C25 1.376(16) . ?
C13 C12 1.350(13) . ?
C40 C39 1.411(13) . ?
C8 C7 1.382(13) . ?
C60 C59 1.373(12) . ?
C50 C51 1.343(13) . ?
C57 C58 1.347(15) . ?
C20 C19 1.394(13) . ?
C31 C32 1.356(15) . ?
C58 C59 1.333(15) . ?
C32 C33 1.351(15) . ?
C17 C18 1.361(14) . ?
C62 C63 1.388(11) . ?
C24 C25 1.350(17) . ?
C75 C76 1.330(16) . ?
C76 C77 1.388(19) . ?
C78 C77 1.381(15) . ?
C19 C18 1.338(14) . ?
